data_7004642
loop_
_publ_author_name
'Merrill, W. Alexander'
'Steiner, Jochen'
'Betzer, Audra'
'Nowik, Israel'
'Herber, Rolfe'
'Power, Philip P.'

_publ_section_title
;
 Synthesis and characterization of the unstable primary amido tin(ii)
 dimer Sn2{N(H)Dipp}4 (Dipp = C6H3-2,6-Pri2) and the first sesqui-amido
 hemi-chloride derivative Sn2{N(H)Dipp}3Cl: facile conversion of a
 primary amide to the imide (SnNDipp)4
;
_journal_issue 43
_journal_name_full 'Dalton Transactions'
_journal_page_first 5905
_journal_page_last 5910
_journal_paper_doi 10.1039/B809671F
_journal_year 2008
_chemical_formula_moiety 'C36 H54 Cl N3 Sn2'
_chemical_formula_sum 'C36 H54 Cl N3 Sn2'
_chemical_formula_weight 801.65
_chemical_melting_point 399
_chemical_name_systematic
;
?
;
_space_group_IT_number 14
_symmetry_cell_setting monoclinic
_symmetry_space_group_name_Hall '-P 2yn'
_symmetry_space_group_name_H-M 'P 1 21/n 1'
_atom_sites_solution_hydrogens geom
_atom_sites_solution_primary direct
_atom_sites_solution_secondary difmap
_audit_creation_method SHELXL-97
_cell_angle_alpha 90.00
_cell_angle_beta 98.017(2)
_cell_angle_gamma 90.00
_cell_formula_units_Z 4
_cell_length_a 12.9777(5)
_cell_length_b 14.6393(5)
_cell_length_c 19.3383(7)
_cell_measurement_reflns_used 9230
_cell_measurement_temperature 90(2)
_cell_measurement_theta_max 31.0
_cell_measurement_theta_min 2.6
_cell_volume 3638.1(2)
_computing_cell_refinement 'SAINT (7.16b) (Bruker, 2004)'
_computing_data_collection 'SMART (Version 5.054) (Bruker, 2002)'
_computing_data_reduction 'SAINT (7.16b) (Bruker, 2004)'
_computing_molecular_graphics 'Diamond (3.0)'
_computing_publication_material 'Diamond (3.0)'
_computing_structure_refinement 'SHELXL-97 (Sheldrick, 1997)'
_computing_structure_solution 'SHELXS-97 (Sheldrick, 1990)'
_diffrn_ambient_temperature 90(2)
_diffrn_detector_area_resol_mean 0
_diffrn_measured_fraction_theta_full 1.000
_diffrn_measured_fraction_theta_max 1.000
_diffrn_measurement_device_type 'Bruker SMART 1000'
_diffrn_measurement_method '\w and \f'
_diffrn_radiation_monochromator graphite
_diffrn_radiation_source 'fine-focus sealed tube'
_diffrn_radiation_type MoK\a
_diffrn_radiation_wavelength 0.71073
_diffrn_reflns_av_R_equivalents 0.0200
_diffrn_reflns_av_sigmaI/netI 0.0126
_diffrn_reflns_limit_h_max 16
_diffrn_reflns_limit_h_min -16
_diffrn_reflns_limit_k_max 19
_diffrn_reflns_limit_k_min -19
_diffrn_reflns_limit_l_max 25
_diffrn_reflns_limit_l_min -25
_diffrn_reflns_number 48673
_diffrn_reflns_theta_full 27.50
_diffrn_reflns_theta_max 27.50
_diffrn_reflns_theta_min 1.75
_diffrn_standards_decay_% 0
_diffrn_standards_interval_count 0
_diffrn_standards_interval_time 0
_diffrn_standards_number 0
_exptl_absorpt_coefficient_mu 1.474
_exptl_absorpt_correction_T_max 0.624
_exptl_absorpt_correction_T_min 0.506
_exptl_absorpt_correction_type multi-scan
_exptl_absorpt_process_details 'SADABS 2.10 (Sheldrick, 2003)'
_exptl_crystal_colour yellow
_exptl_crystal_density_diffrn 1.464
_exptl_crystal_density_method 'not measured'
_exptl_crystal_description block
_exptl_crystal_F_000 1632
_exptl_crystal_size_max 0.43
_exptl_crystal_size_mid 0.40
_exptl_crystal_size_min 0.38
_refine_diff_density_max 0.738
_refine_diff_density_min -0.368
_refine_diff_density_rms 0.060
_refine_ls_extinction_method none
_refine_ls_goodness_of_fit_ref 1.058
_refine_ls_hydrogen_treatment mixed
_refine_ls_matrix_type full
_refine_ls_number_parameters 403
_refine_ls_number_reflns 8365
_refine_ls_number_restraints 0
_refine_ls_restrained_S_all 1.058
_refine_ls_R_factor_all 0.0205
_refine_ls_R_factor_gt 0.0177
_refine_ls_shift/su_max 0.001
_refine_ls_shift/su_mean 0.000
_refine_ls_structure_factor_coef Fsqd
_refine_ls_weighting_details 'calc w=1/[\s^2^(Fo^2^)+(0.0235P)^2^+2.1587P] where P=(Fo^2^+2Fc^2^)/3'
_refine_ls_weighting_scheme calc
_refine_ls_wR_factor_gt 0.0452
_refine_ls_wR_factor_ref 0.0464
_reflns_number_gt 7728
_reflns_number_total 8365
_reflns_threshold_expression I>2\s(I)
_cod_data_source_file B809671F.txt
_cod_data_source_block snba1
_cod_depositor_comments
;
The following automatic conversions were performed:
'_symmetry_cell_setting' value 'Monoclinic' changed to 'monoclinic'
according to '/home/saulius/struct/CIF-dictionaries/cif_core.dic'
dictionary named 'cif_core.dic' version 2.4.1 from 2010-06-29.

Automatic conversion script
Id: cif_fix_enum 1527 2010-12-29 10:47:43Z saulius 
;
_cod_original_sg_symbol_H-M 'P 21/n'
_cod_database_code 7004642

loop_
_symmetry_equiv_pos_as_xyz
'x, y, z'
'-x+1/2, y+1/2, -z+1/2'
'-x, -y, -z'
'x-1/2, -y-1/2, z-1/2'

loop_
_atom_site_label
_atom_site_type_symbol
_atom_site_fract_x
_atom_site_fract_y
_atom_site_fract_z
_atom_site_U_iso_or_equiv
_atom_site_adp_type
_atom_site_occupancy
_atom_site_symmetry_multiplicity
_atom_site_calc_flag
_atom_site_refinement_flags
_atom_site_disorder_assembly
_atom_site_disorder_group
Sn1 Sn 0.130023(8) 0.038810(7) 0.174702(5) 0.01607(3) Uani 1 1 d . . .
Sn2 Sn 0.244943(8) 0.254839(7) 0.176233(5) 0.01661(3) Uani 1 1 d . . .
Cl1 Cl 0.27368(3) 0.27869(3) 0.30498(2) 0.02604(8) Uani 1 1 d . . .
N1 N 0.29017(10) 0.10666(9) 0.19989(7) 0.0166(2) Uani 1 1 d . . .
H1A H 0.2965(14) 0.1074(12) 0.2416(10) 0.015(4) Uiso 1 1 d . . .
N2 N 0.09117(10) 0.18843(9) 0.19266(7) 0.0167(2) Uani 1 1 d . . .
H2A H 0.0970(14) 0.1912(13) 0.2359(10) 0.018(5) Uiso 1 1 d . . .
N3 N 0.12435(11) 0.02004(9) 0.28186(7) 0.0198(3) Uani 1 1 d . . .
H3A H 0.1590(15) 0.0548(13) 0.3046(10) 0.016(5) Uiso 1 1 d . . .
C10 C 0.38758(11) 0.08102(10) 0.17757(8) 0.0168(3) Uani 1 1 d . . .
C11 C 0.47527(12) 0.06227(10) 0.22821(8) 0.0187(3) Uani 1 1 d . . .
C12 C 0.57212(13) 0.05240(11) 0.20553(9) 0.0234(3) Uani 1 1 d . . .
H12A H 0.6318 0.0417 0.2390 0.028 Uiso 1 1 calc R . .
C13 C 0.58350(13) 0.05785(12) 0.13536(9) 0.0245(3) Uani 1 1 d . . .
H13A H 0.6506 0.0542 0.1212 0.029 Uiso 1 1 calc R . .
C14 C 0.49581(12) 0.06872(11) 0.08623(8) 0.0219(3) Uani 1 1 d . . .
H14A H 0.5031 0.0690 0.0380 0.026 Uiso 1 1 calc R . .
C15 C 0.39676(12) 0.07927(10) 0.10593(8) 0.0181(3) Uani 1 1 d . . .
C20 C -0.01341(11) 0.21403(10) 0.16515(8) 0.0179(3) Uani 1 1 d . . .
C21 C -0.04263(12) 0.22235(11) 0.09250(8) 0.0196(3) Uani 1 1 d . . .
C22 C -0.14537(14) 0.24565(13) 0.06689(9) 0.0284(4) Uani 1 1 d . . .
H22A H -0.1657 0.2507 0.0179 0.034 Uiso 1 1 calc R . .
C23 C -0.21801(15) 0.26153(16) 0.11143(11) 0.0380(5) Uani 1 1 d . . .
H23A H -0.2871 0.2788 0.0933 0.046 Uiso 1 1 calc R . .
C24 C -0.18914(15) 0.25207(14) 0.18263(10) 0.0346(4) Uani 1 1 d . . .
H24A H -0.2394 0.2628 0.2130 0.041 Uiso 1 1 calc R . .
C25 C -0.08861(13) 0.22731(12) 0.21114(9) 0.0231(3) Uani 1 1 d . . .
C30 C 0.09393(12) -0.04685(10) 0.32623(8) 0.0169(3) Uani 1 1 d . . .
C31 C 0.02525(11) -0.11855(10) 0.30037(8) 0.0185(3) Uani 1 1 d . . .
C32 C -0.00223(12) -0.18449(11) 0.34658(9) 0.0223(3) Uani 1 1 d . . .
H32A H -0.0463 -0.2335 0.3290 0.027 Uiso 1 1 calc R . .
C33 C 0.03339(14) -0.18020(12) 0.41760(9) 0.0258(3) Uani 1 1 d . . .
H33A H 0.0135 -0.2255 0.4484 0.031 Uiso 1 1 calc R . .
C34 C 0.09805(13) -0.10932(11) 0.44304(8) 0.0239(3) Uani 1 1 d . . .
H34A H 0.1213 -0.1060 0.4918 0.029 Uiso 1 1 calc R . .
C35 C 0.13024(12) -0.04256(10) 0.39934(8) 0.0189(3) Uani 1 1 d . . .
C110 C 0.46318(12) 0.04875(11) 0.30500(8) 0.0213(3) Uani 1 1 d . . .
H11A H 0.4208 0.1007 0.3194 0.026 Uiso 1 1 calc R . .
C111 C 0.40345(15) -0.04081(11) 0.31446(9) 0.0267(4) Uani 1 1 d . . .
H11B H 0.3877 -0.0445 0.3625 0.040 Uiso 1 1 calc R . .
H11C H 0.4464 -0.0932 0.3050 0.040 Uiso 1 1 calc R . .
H11D H 0.3384 -0.0415 0.2819 0.040 Uiso 1 1 calc R . .
C112 C 0.56573(14) 0.04639(13) 0.35473(9) 0.0307(4) Uani 1 1 d . . .
H11E H 0.6048 0.1026 0.3494 0.046 Uiso 1 1 calc R . .
H11F H 0.6069 -0.0064 0.3436 0.046 Uiso 1 1 calc R . .
H11G H 0.5511 0.0414 0.4030 0.046 Uiso 1 1 calc R . .
C150 C 0.30198(12) 0.07931(11) 0.04970(8) 0.0206(3) Uani 1 1 d . . .
H15A H 0.2421 0.1042 0.0712 0.025 Uiso 1 1 calc R . .
C151 C 0.27536(14) -0.02004(12) 0.02807(9) 0.0274(4) Uani 1 1 d . . .
H15B H 0.2662 -0.0560 0.0695 0.041 Uiso 1 1 calc R . .
H15C H 0.3321 -0.0461 0.0058 0.041 Uiso 1 1 calc R . .
H15D H 0.2108 -0.0213 -0.0049 0.041 Uiso 1 1 calc R . .
C152 C 0.31320(14) 0.13798(13) -0.01450(9) 0.0288(4) Uani 1 1 d . . .
H15E H 0.3277 0.2013 0.0001 0.043 Uiso 1 1 calc R . .
H15F H 0.2484 0.1356 -0.0473 0.043 Uiso 1 1 calc R . .
H15G H 0.3706 0.1145 -0.0374 0.043 Uiso 1 1 calc R . .
C210 C 0.03285(12) 0.20847(11) 0.04012(8) 0.0191(3) Uani 1 1 d . . .
H21A H 0.1007 0.1883 0.0666 0.023 Uiso 1 1 calc R . .
C211 C 0.05235(15) 0.29791(12) 0.00309(9) 0.0294(4) Uani 1 1 d . . .
H21B H 0.0737 0.3453 0.0379 0.044 Uiso 1 1 calc R . .
H21C H -0.0117 0.3170 -0.0263 0.044 Uiso 1 1 calc R . .
H21D H 0.1075 0.2887 -0.0260 0.044 Uiso 1 1 calc R . .
C212 C -0.00357(14) 0.13393(12) -0.01332(9) 0.0271(3) Uani 1 1 d . . .
H21E H -0.0203 0.0784 0.0111 0.041 Uiso 1 1 calc R . .
H21F H 0.0519 0.1207 -0.0414 0.041 Uiso 1 1 calc R . .
H21G H -0.0656 0.1550 -0.0439 0.041 Uiso 1 1 calc R . .
C250 C -0.06128(13) 0.21505(12) 0.28988(8) 0.0242(3) Uani 1 1 d . . .
H25A H -0.0057 0.1674 0.2975 0.029 Uiso 1 1 calc R . .
C251 C -0.15261(15) 0.18117(16) 0.32617(10) 0.0377(5) Uani 1 1 d . . .
H25B H -0.1857 0.1287 0.3006 0.056 Uiso 1 1 calc R . .
H25C H -0.2037 0.2304 0.3268 0.056 Uiso 1 1 calc R . .
H25D H -0.1265 0.1629 0.3742 0.056 Uiso 1 1 calc R . .
C252 C -0.01601(16) 0.30231(13) 0.32524(10) 0.0344(4) Uani 1 1 d . . .
H25E H 0.0466 0.3199 0.3054 0.052 Uiso 1 1 calc R . .
H25F H 0.0021 0.2915 0.3755 0.052 Uiso 1 1 calc R . .
H25G H -0.0676 0.3514 0.3175 0.052 Uiso 1 1 calc R . .
C310 C -0.02317(12) -0.12106(11) 0.22413(8) 0.0210(3) Uani 1 1 d . . .
H31A H 0.0325 -0.1037 0.1957 0.025 Uiso 1 1 calc R . .
C311 C -0.11007(15) -0.04898(13) 0.20979(11) 0.0335(4) Uani 1 1 d . . .
H31B H -0.0831 0.0108 0.2264 0.050 Uiso 1 1 calc R . .
H31C H -0.1684 -0.0660 0.2343 0.050 Uiso 1 1 calc R . .
H31D H -0.1340 -0.0458 0.1595 0.050 Uiso 1 1 calc R . .
C312 C -0.06403(14) -0.21452(13) 0.19841(9) 0.0284(4) Uani 1 1 d . . .
H31E H -0.0082 -0.2598 0.2075 0.043 Uiso 1 1 calc R . .
H31F H -0.0882 -0.2116 0.1481 0.043 Uiso 1 1 calc R . .
H31G H -0.1220 -0.2322 0.2231 0.043 Uiso 1 1 calc R . .
C350 C 0.19902(13) 0.03595(11) 0.42980(8) 0.0212(3) Uani 1 1 d . . .
H35A H 0.2467 0.0518 0.3952 0.025 Uiso 1 1 calc R . .
C351 C 0.26668(15) 0.01362(13) 0.49870(10) 0.0326(4) Uani 1 1 d . . .
H35B H 0.3164 0.0633 0.5111 0.049 Uiso 1 1 calc R . .
H35C H 0.3046 -0.0434 0.4938 0.049 Uiso 1 1 calc R . .
H35D H 0.2225 0.0066 0.5355 0.049 Uiso 1 1 calc R . .
C352 C 0.13315(14) 0.12110(12) 0.43950(9) 0.0271(3) Uani 1 1 d . . .
H35E H 0.1792 0.1730 0.4531 0.041 Uiso 1 1 calc R . .
H35F H 0.0896 0.1094 0.4760 0.041 Uiso 1 1 calc R . .
H35G H 0.0887 0.1351 0.3955 0.041 Uiso 1 1 calc R . .

loop_
_atom_site_aniso_label
_atom_site_aniso_U_11
_atom_site_aniso_U_22
_atom_site_aniso_U_33
_atom_site_aniso_U_23
_atom_site_aniso_U_13
_atom_site_aniso_U_12
Sn1 0.01772(5) 0.01653(5) 0.01409(5) -0.00078(3) 0.00273(4) -0.00207(4)
Sn2 0.01614(5) 0.01601(5) 0.01797(6) -0.00107(4) 0.00339(4) -0.00127(3)
Cl1 0.02428(19) 0.0327(2) 0.02101(18) -0.00865(16) 0.00257(15) -0.00036(16)
N1 0.0170(6) 0.0199(6) 0.0132(6) -0.0010(5) 0.0032(5) 0.0010(5)
N2 0.0160(6) 0.0193(6) 0.0150(6) 0.0001(5) 0.0031(5) 0.0004(5)
N3 0.0242(7) 0.0177(6) 0.0174(6) -0.0027(5) 0.0025(5) -0.0062(5)
C10 0.0155(7) 0.0159(7) 0.0195(7) -0.0018(5) 0.0043(5) 0.0001(5)
C11 0.0193(7) 0.0167(7) 0.0200(7) -0.0025(6) 0.0028(6) 0.0009(6)
C12 0.0185(7) 0.0234(8) 0.0275(8) -0.0030(6) 0.0009(6) 0.0018(6)
C13 0.0188(7) 0.0258(8) 0.0303(9) -0.0034(7) 0.0079(6) 0.0013(6)
C14 0.0227(8) 0.0225(8) 0.0218(8) -0.0028(6) 0.0084(6) 0.0004(6)
C15 0.0185(7) 0.0168(7) 0.0191(7) -0.0014(6) 0.0038(6) -0.0001(5)
C20 0.0158(7) 0.0176(7) 0.0205(7) 0.0024(6) 0.0037(6) 0.0005(5)
C21 0.0182(7) 0.0193(7) 0.0215(7) 0.0033(6) 0.0034(6) 0.0006(6)
C22 0.0226(8) 0.0392(10) 0.0230(8) 0.0100(7) 0.0011(7) 0.0063(7)
C23 0.0206(9) 0.0616(13) 0.0320(10) 0.0150(9) 0.0040(7) 0.0154(8)
C24 0.0226(9) 0.0532(12) 0.0299(10) 0.0115(8) 0.0106(7) 0.0139(8)
C25 0.0210(8) 0.0274(8) 0.0217(8) 0.0057(6) 0.0063(6) 0.0054(6)
C30 0.0168(7) 0.0173(7) 0.0169(7) 0.0011(5) 0.0039(5) 0.0029(5)
C31 0.0166(7) 0.0194(7) 0.0197(7) -0.0003(6) 0.0035(6) 0.0019(6)
C32 0.0207(7) 0.0204(7) 0.0266(8) 0.0014(6) 0.0063(6) -0.0017(6)
C33 0.0315(9) 0.0228(8) 0.0250(8) 0.0051(6) 0.0113(7) 0.0002(7)
C34 0.0304(8) 0.0255(8) 0.0166(7) 0.0019(6) 0.0058(6) 0.0028(7)
C35 0.0189(7) 0.0203(7) 0.0178(7) -0.0007(6) 0.0039(6) 0.0030(6)
C110 0.0214(7) 0.0227(8) 0.0189(7) -0.0019(6) 0.0003(6) 0.0041(6)
C111 0.0360(9) 0.0216(8) 0.0218(8) 0.0034(6) 0.0014(7) 0.0042(7)
C112 0.0303(9) 0.0361(10) 0.0233(8) -0.0030(7) -0.0041(7) 0.0075(7)
C150 0.0193(7) 0.0268(8) 0.0164(7) -0.0021(6) 0.0045(6) -0.0005(6)
C151 0.0255(8) 0.0312(9) 0.0265(8) -0.0089(7) 0.0068(7) -0.0052(7)
C152 0.0274(8) 0.0397(10) 0.0191(8) 0.0024(7) 0.0028(6) -0.0032(7)
C210 0.0196(7) 0.0204(7) 0.0173(7) 0.0009(6) 0.0025(6) -0.0004(6)
C211 0.0412(10) 0.0223(8) 0.0273(9) 0.0013(7) 0.0134(8) -0.0069(7)
C212 0.0280(8) 0.0257(8) 0.0272(9) -0.0045(7) 0.0026(7) -0.0033(7)
C250 0.0207(8) 0.0329(9) 0.0203(8) 0.0057(7) 0.0075(6) 0.0075(7)
C251 0.0263(9) 0.0605(13) 0.0278(9) 0.0125(9) 0.0096(7) 0.0042(9)
C252 0.0453(11) 0.0309(9) 0.0286(9) 0.0002(7) 0.0112(8) 0.0069(8)
C310 0.0200(7) 0.0208(7) 0.0214(8) 0.0005(6) -0.0002(6) -0.0035(6)
C311 0.0274(9) 0.0322(10) 0.0373(10) 0.0007(8) -0.0080(8) 0.0040(7)
C312 0.0276(9) 0.0312(9) 0.0263(9) -0.0011(7) 0.0033(7) -0.0071(7)
C350 0.0228(8) 0.0228(8) 0.0172(7) -0.0020(6) 0.0003(6) 0.0010(6)
C351 0.0378(10) 0.0290(9) 0.0268(9) -0.0026(7) -0.0098(7) 0.0068(8)
C352 0.0298(9) 0.0240(8) 0.0255(8) -0.0043(7) -0.0030(7) 0.0055(7)

loop_
_atom_type_symbol
_atom_type_description
_atom_type_scat_dispersion_real
_atom_type_scat_dispersion_imag
_atom_type_scat_source
C C 0.0033 0.0016 'International Tables Vol C Tables 4.2.6.8 and 6.1.1.4'
H H 0.0000 0.0000 'International Tables Vol C Tables 4.2.6.8 and 6.1.1.4'
N N 0.0061 0.0033 'International Tables Vol C Tables 4.2.6.8 and 6.1.1.4'
Cl Cl 0.1484 0.1585 'International Tables Vol C Tables 4.2.6.8 and 6.1.1.4'
Sn Sn -0.6537 1.4246 'International Tables Vol C Tables 4.2.6.8 and 6.1.1.4'

loop_
_geom_angle_atom_site_label_1
_geom_angle_atom_site_label_2
_geom_angle_atom_site_label_3
_geom_angle
_geom_angle_site_symmetry_1
_geom_angle_site_symmetry_3
_geom_angle_publ_flag
N3 Sn1 N2 86.37(5) . . ?
N3 Sn1 N1 90.14(5) . . ?
N2 Sn1 N1 76.42(4) . . ?
N1 Sn2 N2 76.82(5) . . ?
N1 Sn2 Cl1 86.23(3) . . ?
N2 Sn2 Cl1 86.13(3) . . ?
C10 N1 Sn2 113.59(9) . . ?
C10 N1 Sn1 129.06(10) . . ?
Sn2 N1 Sn1 99.75(5) . . ?
C10 N1 H1A 109.5(13) . . ?
Sn2 N1 H1A 100.3(13) . . ?
Sn1 N1 H1A 100.5(13) . . ?
C20 N2 Sn2 129.55(10) . . ?
C20 N2 Sn1 114.26(9) . . ?
Sn2 N2 Sn1 99.87(5) . . ?
C20 N2 H2A 108.0(13) . . ?
Sn2 N2 H2A 99.2(13) . . ?
Sn1 N2 H2A 102.1(13) . . ?
C30 N3 Sn1 138.61(11) . . ?
C30 N3 H3A 107.7(14) . . ?
Sn1 N3 H3A 112.1(14) . . ?
C15 C10 C11 120.37(13) . . ?
C15 C10 N1 119.85(13) . . ?
C11 C10 N1 119.70(13) . . ?
C12 C11 C10 118.25(14) . . ?
C12 C11 C110 120.75(14) . . ?
C10 C11 C110 120.94(13) . . ?
C13 C12 C11 121.66(15) . . ?
C13 C12 H12A 119.2 . . ?
C11 C12 H12A 119.2 . . ?
C14 C13 C12 119.19(15) . . ?
C14 C13 H13A 120.4 . . ?
C12 C13 H13A 120.4 . . ?
C13 C14 C15 121.58(15) . . ?
C13 C14 H14A 119.2 . . ?
C15 C14 H14A 119.2 . . ?
C14 C15 C10 118.50(14) . . ?
C14 C15 C150 119.11(14) . . ?
C10 C15 C150 122.13(13) . . ?
C21 C20 C25 119.94(14) . . ?
C21 C20 N2 120.06(13) . . ?
C25 C20 N2 119.95(14) . . ?
C22 C21 C20 119.02(15) . . ?
C22 C21 C210 117.94(14) . . ?
C20 C21 C210 123.03(14) . . ?
C23 C22 C21 121.31(17) . . ?
C23 C22 H22A 119.3 . . ?
C21 C22 H22A 119.3 . . ?
C24 C23 C22 119.34(17) . . ?
C24 C23 H23A 120.3 . . ?
C22 C23 H23A 120.3 . . ?
C23 C24 C25 121.97(17) . . ?
C23 C24 H24A 119.0 . . ?
C25 C24 H24A 119.0 . . ?
C24 C25 C20 118.35(15) . . ?
C24 C25 C250 120.06(15) . . ?
C20 C25 C250 121.59(14) . . ?
N3 C30 C31 121.28(14) . . ?
N3 C30 C35 119.71(14) . . ?
C31 C30 C35 119.00(14) . . ?
C32 C31 C30 119.28(14) . . ?
C32 C31 C310 119.76(14) . . ?
C30 C31 C310 120.86(13) . . ?
C33 C32 C31 121.52(15) . . ?
C33 C32 H32A 119.2 . . ?
C31 C32 H32A 119.2 . . ?
C34 C33 C32 119.23(15) . . ?
C34 C33 H33A 120.4 . . ?
C32 C33 H33A 120.4 . . ?
C33 C34 C35 121.97(15) . . ?
C33 C34 H34A 119.0 . . ?
C35 C34 H34A 119.0 . . ?
C34 C35 C30 118.96(14) . . ?
C34 C35 C350 120.25(14) . . ?
C30 C35 C350 120.73(14) . . ?
C11 C110 C112 114.57(14) . . ?
C11 C110 C111 110.23(13) . . ?
C112 C110 C111 108.23(14) . . ?
C11 C110 H11A 107.9 . . ?
C112 C110 H11A 107.9 . . ?
C111 C110 H11A 107.9 . . ?
C110 C111 H11B 109.5 . . ?
C110 C111 H11C 109.5 . . ?
H11B C111 H11C 109.5 . . ?
C110 C111 H11D 109.5 . . ?
H11B C111 H11D 109.5 . . ?
H11C C111 H11D 109.5 . . ?
C110 C112 H11E 109.5 . . ?
C110 C112 H11F 109.5 . . ?
H11E C112 H11F 109.5 . . ?
C110 C112 H11G 109.5 . . ?
H11E C112 H11G 109.5 . . ?
H11F C112 H11G 109.5 . . ?
C15 C150 C152 114.82(13) . . ?
C15 C150 C151 108.77(13) . . ?
C152 C150 C151 110.63(14) . . ?
C15 C150 H15A 107.4 . . ?
C152 C150 H15A 107.4 . . ?
C151 C150 H15A 107.4 . . ?
C150 C151 H15B 109.5 . . ?
C150 C151 H15C 109.5 . . ?
H15B C151 H15C 109.5 . . ?
C150 C151 H15D 109.5 . . ?
H15B C151 H15D 109.5 . . ?
H15C C151 H15D 109.5 . . ?
C150 C152 H15E 109.5 . . ?
C150 C152 H15F 109.5 . . ?
H15E C152 H15F 109.5 . . ?
C150 C152 H15G 109.5 . . ?
H15E C152 H15G 109.5 . . ?
H15F C152 H15G 109.5 . . ?
C21 C210 C211 111.22(13) . . ?
C21 C210 C212 112.24(13) . . ?
C211 C210 C212 110.45(13) . . ?
C21 C210 H21A 107.6 . . ?
C211 C210 H21A 107.6 . . ?
C212 C210 H21A 107.6 . . ?
C210 C211 H21B 109.5 . . ?
C210 C211 H21C 109.5 . . ?
H21B C211 H21C 109.5 . . ?
C210 C211 H21D 109.5 . . ?
H21B C211 H21D 109.5 . . ?
H21C C211 H21D 109.5 . . ?
C210 C212 H21E 109.5 . . ?
C210 C212 H21F 109.5 . . ?
H21E C212 H21F 109.5 . . ?
C210 C212 H21G 109.5 . . ?
H21E C212 H21G 109.5 . . ?
H21F C212 H21G 109.5 . . ?
C25 C250 C252 111.71(15) . . ?
C25 C250 C251 113.95(14) . . ?
C252 C250 C251 109.73(15) . . ?
C25 C250 H25A 107.0 . . ?
C252 C250 H25A 107.0 . . ?
C251 C250 H25A 107.0 . . ?
C250 C251 H25B 109.5 . . ?
C250 C251 H25C 109.5 . . ?
H25B C251 H25C 109.5 . . ?
C250 C251 H25D 109.5 . . ?
H25B C251 H25D 109.5 . . ?
H25C C251 H25D 109.5 . . ?
C250 C252 H25E 109.5 . . ?
C250 C252 H25F 109.5 . . ?
H25E C252 H25F 109.5 . . ?
C250 C252 H25G 109.5 . . ?
H25E C252 H25G 109.5 . . ?
H25F C252 H25G 109.5 . . ?
C31 C310 C312 114.57(13) . . ?
C31 C310 C311 110.55(14) . . ?
C312 C310 C311 110.06(14) . . ?
C31 C310 H31A 107.1 . . ?
C312 C310 H31A 107.1 . . ?
C311 C310 H31A 107.1 . . ?
C310 C311 H31B 109.5 . . ?
C310 C311 H31C 109.5 . . ?
H31B C311 H31C 109.5 . . ?
C310 C311 H31D 109.5 . . ?
H31B C311 H31D 109.5 . . ?
H31C C311 H31D 109.5 . . ?
C310 C312 H31E 109.5 . . ?
C310 C312 H31F 109.5 . . ?
H31E C312 H31F 109.5 . . ?
C310 C312 H31G 109.5 . . ?
H31E C312 H31G 109.5 . . ?
H31F C312 H31G 109.5 . . ?
C35 C350 C351 114.28(14) . . ?
C35 C350 C352 110.69(13) . . ?
C351 C350 C352 109.22(14) . . ?
C35 C350 H35A 107.5 . . ?
C351 C350 H35A 107.5 . . ?
C352 C350 H35A 107.5 . . ?
C350 C351 H35B 109.5 . . ?
C350 C351 H35C 109.5 . . ?
H35B C351 H35C 109.5 . . ?
C350 C351 H35D 109.5 . . ?
H35B C351 H35D 109.5 . . ?
H35C C351 H35D 109.5 . . ?
C350 C352 H35E 109.5 . . ?
C350 C352 H35F 109.5 . . ?
H35E C352 H35F 109.5 . . ?
C350 C352 H35G 109.5 . . ?
H35E C352 H35G 109.5 . . ?
H35F C352 H35G 109.5 . . ?

loop_
_geom_bond_atom_site_label_1
_geom_bond_atom_site_label_2
_geom_bond_distance
_geom_bond_site_symmetry_2
_geom_bond_publ_flag
Sn1 N3 2.1019(14) . ?
Sn1 N2 2.2850(13) . ?
Sn1 N1 2.2937(13) . ?
Sn2 N1 2.2770(13) . ?
Sn2 N2 2.2815(12) . ?
Sn2 Cl1 2.4901(4) . ?
N1 C10 1.4414(18) . ?
N1 H1A 0.800(19) . ?
N2 C20 1.4367(19) . ?
N2 H2A 0.829(19) . ?
N3 C30 1.395(2) . ?
N3 H3A 0.77(2) . ?
C10 C15 1.407(2) . ?
C10 C11 1.421(2) . ?
C11 C12 1.395(2) . ?
C11 C110 1.528(2) . ?
C12 C13 1.388(2) . ?
C12 H12A 0.9500 . ?
C13 C14 1.386(2) . ?
C13 H13A 0.9500 . ?
C14 C15 1.399(2) . ?
C14 H14A 0.9500 . ?
C15 C150 1.524(2) . ?
C20 C21 1.408(2) . ?
C20 C25 1.422(2) . ?
C21 C22 1.398(2) . ?
C21 C210 1.518(2) . ?
C22 C23 1.382(3) . ?
C22 H22A 0.9500 . ?
C23 C24 1.383(3) . ?
C23 H23A 0.9500 . ?
C24 C25 1.392(2) . ?
C24 H24A 0.9500 . ?
C25 C250 1.525(2) . ?
C30 C31 1.422(2) . ?
C30 C35 1.428(2) . ?
C31 C32 1.395(2) . ?
C31 C310 1.520(2) . ?
C32 C33 1.388(2) . ?
C32 H32A 0.9500 . ?
C33 C34 1.381(2) . ?
C33 H33A 0.9500 . ?
C34 C35 1.394(2) . ?
C34 H34A 0.9500 . ?
C35 C350 1.522(2) . ?
C110 C112 1.530(2) . ?
C110 C111 1.547(2) . ?
C110 H11A 1.0000 . ?
C111 H11B 0.9800 . ?
C111 H11C 0.9800 . ?
C111 H11D 0.9800 . ?
C112 H11E 0.9800 . ?
C112 H11F 0.9800 . ?
C112 H11G 0.9800 . ?
C150 C152 1.533(2) . ?
C150 C151 1.539(2) . ?
C150 H15A 1.0000 . ?
C151 H15B 0.9800 . ?
C151 H15C 0.9800 . ?
C151 H15D 0.9800 . ?
C152 H15E 0.9800 . ?
C152 H15F 0.9800 . ?
C152 H15G 0.9800 . ?
C210 C211 1.530(2) . ?
C210 C212 1.532(2) . ?
C210 H21A 1.0000 . ?
C211 H21B 0.9800 . ?
C211 H21C 0.9800 . ?
C211 H21D 0.9800 . ?
C212 H21E 0.9800 . ?
C212 H21F 0.9800 . ?
C212 H21G 0.9800 . ?
C250 C252 1.527(3) . ?
C250 C251 1.541(2) . ?
C250 H25A 1.0000 . ?
C251 H25B 0.9800 . ?
C251 H25C 0.9800 . ?
C251 H25D 0.9800 . ?
C252 H25E 0.9800 . ?
C252 H25F 0.9800 . ?
C252 H25G 0.9800 . ?
C310 C312 1.525(2) . ?
C310 C311 1.541(2) . ?
C310 H31A 1.0000 . ?
C311 H31B 0.9800 . ?
C311 H31C 0.9800 . ?
C311 H31D 0.9800 . ?
C312 H31E 0.9800 . ?
C312 H31F 0.9800 . ?
C312 H31G 0.9800 . ?
C350 C351 1.525(2) . ?
C350 C352 1.538(2) . ?
C350 H35A 1.0000 . ?
C351 H35B 0.9800 . ?
C351 H35C 0.9800 . ?
C351 H35D 0.9800 . ?
C352 H35E 0.9800 . ?
C352 H35F 0.9800 . ?
C352 H35G 0.9800 . ?
